data_7207437
loop_
_publ_author_name
'Dalapati, Sasanka'
'Akhtarul Alam, Md.'
'Saha, Rajat'
'Jana, Sankar'
'Guchhait, Nikhil'

_publ_section_title
;
 An efficient size-selective anion binding cleft-shaped receptor: A novel
 [F2(H2O)3]2&#x2212; cluster with pseudo-encapsulated F&#x2212; ion
;
_journal_issue 5
_journal_name_full CrystEngComm
_journal_page_first 1527
_journal_paper_doi 10.1039/c2ce06286k
_journal_volume 14
_journal_year 2012
_chemical_formula_moiety '2(C16H36N), C20H16N6O6, H2O, H2 O0.52, 2(F)'
_chemical_formula_sum 'C52 H92 F2 N8 O7.5'
_chemical_formula_weight 987.34
_chemical_name_systematic
;
?
;
_space_group_IT_number 14
_symmetry_cell_setting monoclinic
_symmetry_Int_Tables_number 14
_symmetry_space_group_name_Hall '-P 2ybc'
_symmetry_space_group_name_H-M 'P 1 21/c 1'
_atom_sites_solution_hydrogens geom
_atom_sites_solution_primary direct
_atom_sites_solution_secondary difmap
_audit_creation_method SHELXL-97
_cell_angle_alpha 90.00
_cell_angle_beta 94.433(2)
_cell_angle_gamma 90.00
_cell_formula_units_Z 4
_cell_length_a 9.9923(9)
_cell_length_b 39.407(4)
_cell_length_c 14.7337(14)
_cell_measurement_reflns_used 5506
_cell_measurement_temperature 293(2)
_cell_measurement_theta_max 20.14
_cell_measurement_theta_min 1.48
_cell_volume 5784.3(10)
_computing_cell_refinement 'Bruker SMART'
_computing_data_collection 'Bruker SMART'
_computing_data_reduction 'Bruker SHELXTL'
_computing_molecular_graphics 'Ortep-3 for windows (Farrugia, 1997)'
_computing_publication_material 'Platon99 (Spek, 1999)'
_computing_structure_refinement 'SHELXL-97 (Sheldrick, 1997)'
_computing_structure_solution 'SHELXS-97 (Sheldrick, 1997)'
_diffrn_ambient_temperature 293(2)
_diffrn_measured_fraction_theta_full 0.998
_diffrn_measured_fraction_theta_max 0.998
_diffrn_radiation_monochromator graphite
_diffrn_radiation_source 'fine-focus sealed tube'
_diffrn_radiation_type MoK\a
_diffrn_radiation_wavelength 0.71073
_diffrn_reflns_av_R_equivalents 0.0399
_diffrn_reflns_av_sigmaI/netI 0.0347
_diffrn_reflns_limit_h_max 9
_diffrn_reflns_limit_h_min -9
_diffrn_reflns_limit_k_max 38
_diffrn_reflns_limit_k_min -38
_diffrn_reflns_limit_l_max 14
_diffrn_reflns_limit_l_min -14
_diffrn_reflns_number 26508
_diffrn_reflns_theta_full 20.14
_diffrn_reflns_theta_max 20.14
_diffrn_reflns_theta_min 1.48
_exptl_absorpt_coefficient_mu 0.080
_exptl_absorpt_correction_T_max 0.994
_exptl_absorpt_correction_T_min 0.990
_exptl_absorpt_correction_type empirical
_exptl_absorpt_process_details 'Sadabs (Sheldrick, 1996)'
_exptl_crystal_density_diffrn 1.134
_exptl_crystal_density_method 'not measured'
_exptl_crystal_F_000 2152
_exptl_crystal_size_max 0.06
_exptl_crystal_size_mid 0.06
_exptl_crystal_size_min 0.04
_refine_diff_density_max 0.821
_refine_diff_density_min -0.174
_refine_diff_density_rms 0.052
_refine_ls_extinction_coef 0.0009(3)
_refine_ls_extinction_expression Fc^*^=kFc[1+0.001xFc^2^\l^3^/sin(2\q)]^-1/4^
_refine_ls_extinction_method SHELXL
_refine_ls_goodness_of_fit_ref 1.072
_refine_ls_hydrogen_treatment noref
_refine_ls_matrix_type full
_refine_ls_number_parameters 632
_refine_ls_number_reflns 5506
_refine_ls_number_restraints 12
_refine_ls_restrained_S_all 1.073
_refine_ls_R_factor_all 0.1355
_refine_ls_R_factor_gt 0.1060
_refine_ls_shift/su_max 0.000
_refine_ls_shift/su_mean 0.000
_refine_ls_structure_factor_coef Fsqd
_refine_ls_weighting_details 'calc w=1/[\s^2^(Fo^2^)+(0.0931P)^2^+17.7245P] where P=(Fo^2^+2Fc^2^)/3'
_refine_ls_weighting_scheme calc
_refine_ls_wR_factor_gt 0.2722
_refine_ls_wR_factor_ref 0.2911
_reflns_number_gt 3881
_reflns_number_total 5506
_reflns_threshold_expression >2sigma(I)
_cod_data_source_file c2ce06286k.txt
_cod_data_source_block sad
_cod_depositor_comments
;
The following automatic conversions were performed:

'_symmetry_cell_setting' value 'Monoclinic' changed to 'monoclinic'
according to /home/saulius/struct/CIF-dictionaries/cif_core.dic
dictionary named 'cif_core.dic' version 2.4.1 from 2010-06-29.

Automatic conversion script
Id: cif_fix_values 1715 2011-07-08 13:25:40Z adriana 
;
_cod_original_cell_volume 5784.3(9)
_cod_original_sg_symbol_H-M 'P 21/c'
_cod_original_formula_sum 'C52 H92 F2 N8 O7.50'
_cod_database_code 7207437

loop_
_symmetry_equiv_pos_as_xyz
'x, y, z'
'-x, y+1/2, -z+1/2'
'-x, -y, -z'
'x, -y-1/2, z-1/2'

loop_
_atom_site_label
_atom_site_type_symbol
_atom_site_fract_x
_atom_site_fract_y
_atom_site_fract_z
_atom_site_U_iso_or_equiv
_atom_site_adp_type
_atom_site_occupancy
_atom_site_symmetry_multiplicity
_atom_site_calc_flag
_atom_site_refinement_flags
C1 C 0.7241(9) 0.5898(3) 0.0664(7) 0.092(3) Uani 1 1 d .
C2 C 0.7300(9) 0.5606(3) 0.1136(8) 0.105(3) Uani 1 1 d .
H2 H 0.7748 0.5420 0.0916 0.126 Uiso 1 1 calc R
C3 C 0.6706(10) 0.5580(2) 0.1935(8) 0.102(3) Uani 1 1 d .
H3 H 0.6765 0.5378 0.2263 0.123 Uiso 1 1 calc R
C4 C 0.6004(8) 0.5857(2) 0.2263(7) 0.086(2) Uani 1 1 d .
C5 C 0.6012(8) 0.6165(2) 0.1784(6) 0.076(2) Uani 1 1 d .
C6 C 0.6601(8) 0.6179(2) 0.0975(6) 0.078(2) Uani 1 1 d .
H6 H 0.6567 0.6378 0.0636 0.094 Uiso 1 1 calc R
C7 C 0.5662(8) 0.6783(2) 0.1967(5) 0.075(2) Uani 1 1 d .
C8 C 0.4806(8) 0.7027(2) 0.2446(6) 0.075(2) Uani 1 1 d .
C9 C 0.4348(9) 0.7317(2) 0.1991(6) 0.085(2) Uani 1 1 d .
H9 H 0.4635 0.7368 0.1421 0.102 Uiso 1 1 calc R
C10 C 0.3468(10) 0.7528(2) 0.2387(7) 0.095(3) Uani 1 1 d .
H10 H 0.3186 0.7727 0.2093 0.115 Uiso 1 1 calc R
C11 C 0.3009(9) 0.7448(2) 0.3202(7) 0.090(3) Uani 1 1 d .
H11 H 0.2367 0.7586 0.3441 0.109 Uiso 1 1 calc R
C12 C 0.3480(8) 0.7163(2) 0.3689(5) 0.073(2) Uani 1 1 d .
C13 C 0.4404(7) 0.69607(19) 0.3304(5) 0.068(2) Uani 1 1 d .
H13 H 0.4765 0.6775 0.3629 0.081 Uiso 1 1 calc R
C14 C 0.2922(8) 0.7073(2) 0.4563(6) 0.080(2) Uani 1 1 d .
C15 C 0.2332(8) 0.6571(3) 0.5460(6) 0.081(2) Uani 1 1 d .
C16 C 0.2630(9) 0.6225(3) 0.5591(7) 0.095(3) Uani 1 1 d .
C17 C 0.2225(11) 0.6074(3) 0.6404(9) 0.120(4) Uani 1 1 d .
H17 H 0.2438 0.5849 0.6534 0.144 Uiso 1 1 calc R
C18 C 0.1519(13) 0.6259(5) 0.6998(8) 0.132(5) Uani 1 1 d .
H18 H 0.1268 0.6158 0.7529 0.159 Uiso 1 1 calc R
C19 C 0.1183(11) 0.6591(4) 0.6814(7) 0.108(3) Uani 1 1 d .
C20 C 0.1602(8) 0.6746(3) 0.6065(7) 0.098(3) Uani 1 1 d .
H20 H 0.1394 0.6974 0.5958 0.117 Uiso 1 1 calc R
C21 C 1.0924(8) 0.6746(2) 0.1906(6) 0.095(3) Uani 1 1 d .
H21A H 1.1107 0.6987 0.1969 0.114 Uiso 1 1 calc R
H21B H 1.1648 0.6626 0.2245 0.114 Uiso 1 1 calc R
C22 C 0.9617(9) 0.6668(3) 0.2335(6) 0.109(3) Uani 1 1 d .
H22A H 0.9441 0.6426 0.2301 0.131 Uiso 1 1 calc R
H22B H 0.8881 0.6784 0.1998 0.131 Uiso 1 1 calc R
C23 C 0.9698(11) 0.6782(3) 0.3331(8) 0.136(4) Uani 1 1 d .
H23A H 1.0433 0.6664 0.3663 0.163 Uiso 1 1 calc R
H23B H 0.9893 0.7023 0.3360 0.163 Uiso 1 1 calc R
C24 C 0.8431(11) 0.6716(3) 0.3783(7) 0.140(4) Uani 1 1 d .
H24A H 0.8555 0.6779 0.4412 0.211 Uiso 1 1 calc R
H24B H 0.8213 0.6479 0.3737 0.211 Uiso 1 1 calc R
H24C H 0.7712 0.6847 0.3488 0.211 Uiso 1 1 calc R
C25 C 1.0788(8) 0.6273(2) 0.0780(6) 0.089(2) Uani 1 1 d .
H25A H 1.0698 0.6227 0.0132 0.106 Uiso 1 1 calc R
H25B H 0.9956 0.6205 0.1025 0.106 Uiso 1 1 calc R
C26 C 1.1908(9) 0.6052(2) 0.1209(6) 0.098(3) Uani 1 1 d .
H26A H 1.2758 0.6123 0.0993 0.118 Uiso 1 1 calc R
H26B H 1.1964 0.6080 0.1865 0.118 Uiso 1 1 calc R
C27 C 1.1657(10) 0.5686(3) 0.0974(8) 0.129(4) Uani 1 1 d .
H27A H 1.0840 0.5614 0.1232 0.155 Uiso 1 1 calc R
H27B H 1.1516 0.5665 0.0317 0.155 Uiso 1 1 calc R
C28 C 1.2763(13) 0.5457(3) 0.1303(10) 0.168(5) Uani 1 1 d .
H28A H 1.2551 0.5229 0.1113 0.252 Uiso 1 1 calc R
H28B H 1.2877 0.5466 0.1955 0.252 Uiso 1 1 calc R
H28C H 1.3579 0.5527 0.1054 0.252 Uiso 1 1 calc R
C29 C 1.2285(8) 0.6770(2) 0.0624(6) 0.091(3) Uani 1 1 d .
H29A H 1.2981 0.6678 0.1049 0.109 Uiso 1 1 calc R
H29B H 1.2322 0.7015 0.0680 0.109 Uiso 1 1 calc R
C30 C 1.2607(9) 0.6676(2) -0.0334(6) 0.101(3) Uani 1 1 d .
H30A H 1.2472 0.6434 -0.0426 0.121 Uiso 1 1 calc R
H30B H 1.2004 0.6795 -0.0772 0.121 Uiso 1 1 calc R
C31 C 1.4017(9) 0.6765(3) -0.0483(7) 0.116(3) Uani 1 1 d .
H31A H 1.4610 0.6660 -0.0011 0.139 Uiso 1 1 calc R
H31B H 1.4128 0.7009 -0.0431 0.139 Uiso 1 1 calc R
C32 C 1.4423(11) 0.6651(3) -0.1407(7) 0.143(4) Uani 1 1 d .
H32A H 1.5333 0.6719 -0.1475 0.214 Uiso 1 1 calc R
H32B H 1.3841 0.6754 -0.1877 0.214 Uiso 1 1 calc R
H32C H 1.4353 0.6409 -0.1453 0.214 Uiso 1 1 calc R
C33 C 0.9777(8) 0.6822(2) 0.0337(6) 0.093(3) Uani 1 1 d .
H33A H 0.9846 0.6764 -0.0298 0.111 Uiso 1 1 calc R
H33B H 0.8939 0.6728 0.0516 0.111 Uiso 1 1 calc R
C34 C 0.9721(11) 0.7202(3) 0.0420(8) 0.122(3) Uani 1 1 d U
H34A H 0.9596 0.7262 0.1047 0.146 Uiso 1 1 calc R
H34B H 1.0571 0.7297 0.0268 0.146 Uiso 1 1 calc R
C35 C 0.864(2) 0.7352(4) -0.0174(14) 0.232(8) Uani 1 1 d U
H35A H 0.8223 0.7510 0.0227 0.278 Uiso 1 1 calc R
H35B H 0.9115 0.7494 -0.0580 0.278 Uiso 1 1 calc R
C36 C 0.7666(18) 0.7248(5) -0.0676(16) 0.257(10) Uani 1 1 d U
H36A H 0.7146 0.7437 -0.0913 0.386 Uiso 1 1 calc R
H36B H 0.7115 0.7105 -0.0331 0.386 Uiso 1 1 calc R
H36C H 0.7986 0.7120 -0.1170 0.386 Uiso 1 1 calc R
C37 C 0.7699(10) 0.5664(3) -0.4477(6) 0.110(3) Uani 1 1 d .
H37A H 0.7638 0.5419 -0.4548 0.132 Uiso 1 1 calc R
H37B H 0.6934 0.5762 -0.4828 0.132 Uiso 1 1 calc R
C38 C 0.8945(11) 0.5781(3) -0.4878(6) 0.117(3) Uani 1 1 d .
H38A H 0.9721 0.5678 -0.4551 0.140 Uiso 1 1 calc R
H38B H 0.9025 0.6025 -0.4813 0.140 Uiso 1 1 calc R
C39 C 0.8916(13) 0.5686(3) -0.5884(7) 0.148(4) Uani 1 1 d .
H39A H 0.8747 0.5444 -0.5947 0.177 Uiso 1 1 calc R
H39B H 0.8178 0.5804 -0.6213 0.177 Uiso 1 1 calc R
C40 C 1.0186(16) 0.5769(4) -0.6307(8) 0.184(6) Uani 1 1 d .
H40A H 1.0093 0.5711 -0.6942 0.276 Uiso 1 1 calc R
H40B H 1.0914 0.5642 -0.6010 0.276 Uiso 1 1 calc R
H40C H 1.0367 0.6007 -0.6242 0.276 Uiso 1 1 calc R
C41 C 0.8752(9) 0.5600(3) -0.2912(6) 0.101(3) Uani 1 1 d .
H41A H 0.9565 0.5700 -0.3112 0.121 Uiso 1 1 calc R
H41B H 0.8683 0.5669 -0.2286 0.121 Uiso 1 1 calc R
C42 C 0.8915(12) 0.5223(3) -0.2925(8) 0.128(4) Uani 1 1 d .
H42A H 0.8118 0.5120 -0.2709 0.154 Uiso 1 1 calc R
H42B H 0.8976 0.5151 -0.3550 0.154 Uiso 1 1 calc R
C43 C 1.0110(19) 0.5093(4) -0.2365(13) 0.212(7) Uani 1 1 d .
H43A H 0.9860 0.4868 -0.2174 0.255 Uiso 1 1 calc R
H43B H 1.0792 0.5060 -0.2790 0.255 Uiso 1 1 calc R
C44 C 1.072(2) 0.5227(5) -0.1664(16) 0.322(16) Uani 1 1 d .
H44A H 1.1517 0.5098 -0.1490 0.483 Uiso 1 1 calc R
H44B H 1.0146 0.5228 -0.1172 0.483 Uiso 1 1 calc R
H44C H 1.0971 0.5456 -0.1800 0.483 Uiso 1 1 calc R
C45 C 0.7663(10) 0.6121(2) -0.3321(6) 0.105(3) Uani 1 1 d .
H45A H 0.8530 0.6199 -0.3490 0.125 Uiso 1 1 calc R
H45B H 0.7630 0.6162 -0.2674 0.125 Uiso 1 1 calc R
C46 C 0.6599(12) 0.6333(3) -0.3821(9) 0.146(4) Uani 1 1 d .
H46A H 0.5721 0.6272 -0.3634 0.175 Uiso 1 1 calc R
H46B H 0.6603 0.6297 -0.4471 0.175 Uiso 1 1 calc R
C47 C 0.6913(14) 0.6717(3) -0.3585(11) 0.171(5) Uani 1 1 d .
H47A H 0.6966 0.6745 -0.2929 0.206 Uiso 1 1 calc R
H47B H 0.7784 0.6774 -0.3791 0.206 Uiso 1 1 calc R
C48 C 0.6007(15) 0.6930(4) -0.3957(12) 0.224(8) Uani 1 1 d .
H48A H 0.6267 0.7158 -0.3802 0.337 Uiso 1 1 calc R
H48B H 0.5151 0.6882 -0.3732 0.337 Uiso 1 1 calc R
H48C H 0.5946 0.6903 -0.4606 0.337 Uiso 1 1 calc R
C49 C 0.6275(9) 0.5594(3) -0.3207(7) 0.110(3) Uani 1 1 d .
H49A H 0.5540 0.5692 -0.3587 0.132 Uiso 1 1 calc R
H49B H 0.6288 0.5352 -0.3338 0.132 Uiso 1 1 calc R
C50 C 0.5995(11) 0.5639(3) -0.2235(8) 0.131(4) Uani 1 1 d .
H50A H 0.5831 0.5878 -0.2124 0.157 Uiso 1 1 calc R
H50B H 0.6781 0.5572 -0.1850 0.157 Uiso 1 1 calc R
C51 C 0.4818(12) 0.5438(4) -0.1983(8) 0.158(5) Uani 1 1 d .
H51A H 0.4983 0.5200 -0.2099 0.189 Uiso 1 1 calc R
H51B H 0.4035 0.5506 -0.2370 0.189 Uiso 1 1 calc R
C52 C 0.4520(15) 0.5479(4) -0.1006(10) 0.217(7) Uani 1 1 d .
H52A H 0.3748 0.5345 -0.0890 0.325 Uiso 1 1 calc R
H52B H 0.4343 0.5713 -0.0886 0.325 Uiso 1 1 calc R
H52C H 0.5278 0.5404 -0.0617 0.325 Uiso 1 1 calc R
N1 N 0.7851(9) 0.5916(3) -0.0194(7) 0.112(3) Uani 1 1 d .
N2 N 0.5375(6) 0.64486(17) 0.2144(4) 0.0715(17) Uani 1 1 d .
H2A H 0.4754 0.6410 0.2503 0.086 Uiso 1 1 calc R
N3 N 0.2789(6) 0.67312(18) 0.4691(4) 0.0731(17) Uani 1 1 d .
H3A H 0.3008 0.6601 0.4258 0.088 Uiso 1 1 calc R
N4 N 0.0440(11) 0.6766(4) 0.7457(8) 0.147(5) Uani 1 1 d .
N5 N 1.0940(6) 0.66512(17) 0.0907(4) 0.0826(19) Uani 1 1 d .
N6 N 0.7582(8) 0.57483(19) -0.3477(5) 0.097(2) Uani 1 1 d .
N7 N 0.5413(8) 0.58320(18) 0.3059(6) 0.114(3) Uani 1 1 d .
H7A H 0.5035 0.6006 0.3279 0.137 Uiso 1 1 calc R
H7B H 0.5418 0.5641 0.3344 0.137 Uiso 1 1 calc R
N8 N 0.3310(8) 0.6041(2) 0.5022(6) 0.108(2) Uani 1 1 d .
H8A H 0.3592 0.6134 0.4544 0.129 Uiso 1 1 calc R
H8B H 0.3466 0.5830 0.5133 0.129 Uiso 1 1 calc R
O1 O 0.8467(8) 0.5664(3) -0.0433(5) 0.154(3) Uani 1 1 d .
O2 O 0.7731(8) 0.6175(3) -0.0638(5) 0.129(3) Uani 1 1 d .
O3 O 0.6480(6) 0.68727(15) 0.1447(4) 0.0984(18) Uani 1 1 d .
O4 O 0.2613(6) 0.72936(16) 0.5097(4) 0.105(2) Uani 1 1 d .
O5 O 0.0305(12) 0.7070(4) 0.7387(8) 0.195(6) Uani 1 1 d .
O6 O -0.0039(9) 0.6606(3) 0.8073(5) 0.187(5) Uani 1 1 d .
F1 F 0.3395(4) 0.62981(10) 0.3291(3) 0.0889(13) Uani 1 1 d .
F2 F 0.3518(14) 0.5316(2) 0.5319(7) 0.272(6) Uani 1 1 d .
O1W O 0.5177(11) 0.5181(2) 0.3995(5) 0.198(4) Uani 1 1 d .
H1W1 H 0.5878 0.5058 0.4011 0.238 Uiso 1 1 d R
H2W1 H 0.4853 0.5165 0.4510 0.238 Uiso 1 1 d R
O2W O 0.167(3) 0.5167(5) 0.555(2) 0.38(2) Uani 0.52 1 d P
H1W2 H 0.2035 0.5330 0.5287 0.459 Uiso 1 1 d R
H2W2 H 0.0822 0.5194 0.5472 0.459 Uiso 1 1 d R

loop_
_atom_site_aniso_label
_atom_site_aniso_U_11
_atom_site_aniso_U_22
_atom_site_aniso_U_33
_atom_site_aniso_U_23
_atom_site_aniso_U_13
_atom_site_aniso_U_12
C1 0.065(6) 0.126(9) 0.081(7) -0.019(7) -0.007(5) -0.002(6)
C2 0.083(7) 0.134(10) 0.097(8) -0.029(7) -0.004(6) 0.025(6)
C3 0.101(7) 0.089(7) 0.114(8) -0.005(6) -0.008(6) 0.017(6)
C4 0.075(6) 0.085(7) 0.097(7) -0.011(6) 0.007(5) 0.004(5)
C5 0.061(5) 0.080(6) 0.086(7) -0.011(5) -0.006(5) -0.001(4)
C6 0.062(5) 0.104(7) 0.069(6) -0.019(5) 0.005(4) 0.007(5)
C7 0.068(5) 0.088(7) 0.067(5) 0.003(5) -0.005(4) -0.001(5)
C8 0.070(5) 0.070(6) 0.084(6) -0.008(5) 0.008(5) -0.007(4)
C9 0.105(7) 0.071(6) 0.079(6) 0.004(5) -0.001(5) -0.007(5)
C10 0.133(8) 0.069(6) 0.083(7) -0.002(5) 0.001(6) 0.010(6)
C11 0.111(7) 0.069(6) 0.091(7) -0.009(5) 0.002(6) 0.009(5)
C12 0.079(6) 0.074(6) 0.067(5) -0.009(5) 0.004(5) -0.008(5)
C13 0.065(5) 0.070(5) 0.067(5) -0.003(4) -0.001(4) 0.002(4)
C14 0.074(6) 0.086(7) 0.078(6) -0.006(6) 0.001(5) -0.004(5)
C15 0.066(5) 0.108(8) 0.070(6) -0.006(6) 0.005(5) -0.023(5)
C16 0.066(6) 0.114(9) 0.102(8) 0.013(7) -0.003(5) -0.031(6)
C17 0.098(8) 0.153(10) 0.108(9) 0.040(8) -0.008(7) -0.039(7)
C18 0.101(9) 0.221(17) 0.075(8) 0.021(10) 0.003(7) -0.067(10)
C19 0.092(7) 0.163(11) 0.069(8) -0.019(8) 0.011(6) -0.043(8)
C20 0.073(6) 0.134(8) 0.088(7) -0.016(7) 0.015(5) -0.036(6)
C21 0.073(6) 0.118(7) 0.094(7) -0.006(5) -0.006(5) -0.015(5)
C22 0.094(7) 0.158(9) 0.076(6) -0.007(6) 0.002(5) -0.020(6)
C23 0.106(8) 0.171(11) 0.134(10) -0.041(8) 0.026(7) -0.023(7)
C24 0.128(9) 0.198(12) 0.098(8) -0.026(8) 0.026(7) -0.014(8)
C25 0.083(6) 0.097(7) 0.085(6) -0.003(5) 0.003(5) -0.024(5)
C26 0.097(7) 0.097(7) 0.101(7) 0.005(6) 0.002(5) -0.006(6)
C27 0.105(8) 0.110(9) 0.171(11) 0.020(8) 0.008(7) 0.017(7)
C28 0.153(11) 0.120(9) 0.233(15) 0.013(9) 0.028(11) 0.000(9)
C29 0.073(6) 0.097(6) 0.102(7) 0.001(5) 0.001(5) -0.017(5)
C30 0.088(7) 0.124(8) 0.091(7) 0.004(6) 0.007(5) -0.013(6)
C31 0.078(7) 0.156(9) 0.114(8) 0.020(7) 0.006(6) -0.007(6)
C32 0.125(9) 0.182(11) 0.126(9) -0.006(8) 0.046(7) -0.007(8)
C33 0.079(6) 0.116(8) 0.082(6) 0.005(5) 0.000(5) -0.008(5)
C34 0.113(8) 0.112(9) 0.141(9) 0.016(7) 0.004(7) -0.001(7)
C35 0.25(2) 0.147(13) 0.29(2) 0.035(13) -0.069(17) 0.016(14)
C36 0.169(16) 0.214(19) 0.37(3) 0.017(18) -0.073(17) -0.010(14)
C37 0.125(8) 0.125(8) 0.079(7) -0.015(6) -0.011(6) -0.024(7)
C38 0.131(9) 0.135(8) 0.084(7) -0.002(6) 0.000(6) -0.029(7)
C39 0.160(11) 0.189(12) 0.095(8) -0.018(8) 0.017(8) -0.051(9)
C40 0.233(16) 0.196(14) 0.128(10) -0.023(9) 0.039(11) -0.053(12)
C41 0.100(7) 0.122(8) 0.078(6) -0.013(6) -0.006(5) -0.019(6)
C42 0.145(10) 0.116(9) 0.121(9) -0.013(7) -0.009(8) -0.002(7)
C43 0.219(18) 0.145(13) 0.26(2) -0.016(13) -0.072(16) 0.021(12)
C44 0.29(2) 0.192(18) 0.44(4) -0.09(2) -0.22(3) 0.093(17)
C45 0.110(8) 0.103(8) 0.099(7) -0.010(6) 0.000(6) -0.011(6)
C46 0.138(10) 0.114(9) 0.185(12) -0.010(9) 0.006(9) -0.010(8)
C47 0.138(11) 0.138(11) 0.233(16) 0.010(11) -0.012(11) 0.010(9)
C48 0.160(14) 0.210(16) 0.29(2) -0.027(15) -0.055(14) 0.058(13)
C49 0.094(7) 0.127(8) 0.107(8) -0.012(6) -0.003(6) -0.030(6)
C50 0.116(9) 0.153(10) 0.127(10) -0.012(8) 0.024(7) -0.022(7)
C51 0.132(10) 0.226(14) 0.115(9) -0.016(9) 0.015(8) -0.069(10)
C52 0.186(14) 0.29(2) 0.184(15) 0.004(14) 0.074(12) -0.069(13)
N1 0.083(6) 0.159(10) 0.092(8) -0.043(7) 0.000(6) 0.011(7)
N2 0.065(4) 0.077(5) 0.073(4) -0.004(4) 0.010(3) 0.002(4)
N3 0.068(4) 0.089(5) 0.063(4) -0.005(4) 0.007(3) -0.006(4)
N4 0.107(7) 0.242(15) 0.095(8) -0.050(11) 0.029(6) -0.069(10)
N5 0.071(5) 0.099(5) 0.076(5) -0.006(4) -0.005(4) -0.017(4)
N6 0.102(6) 0.098(6) 0.089(6) -0.009(4) -0.002(5) -0.018(5)
N7 0.135(7) 0.083(5) 0.128(7) 0.016(5) 0.036(6) 0.012(5)
N8 0.111(6) 0.102(6) 0.112(6) 0.023(5) 0.017(5) 0.001(5)
O1 0.126(6) 0.220(9) 0.114(6) -0.048(6) 0.005(5) 0.066(6)
O2 0.121(6) 0.175(8) 0.094(6) -0.027(5) 0.024(5) -0.011(6)
O3 0.093(4) 0.112(5) 0.094(4) 0.008(3) 0.033(4) -0.008(3)
O4 0.139(5) 0.097(4) 0.083(4) -0.025(4) 0.027(4) 0.008(4)
O5 0.172(9) 0.246(12) 0.181(10) -0.097(10) 0.101(7) -0.070(10)
O6 0.147(7) 0.342(14) 0.078(5) -0.031(6) 0.041(5) -0.084(8)
F1 0.090(3) 0.086(3) 0.093(3) -0.010(2) 0.015(2) -0.015(2)
F2 0.450(18) 0.139(7) 0.215(9) 0.029(6) -0.051(10) 0.092(9)
O1W 0.329(13) 0.138(7) 0.133(7) 0.010(5) 0.048(7) -0.033(7)
O2W 0.58(6) 0.132(17) 0.48(5) 0.00(2) 0.34(5) 0.05(2)

loop_
_atom_type_symbol
_atom_type_description
_atom_type_scat_dispersion_real
_atom_type_scat_dispersion_imag
_atom_type_scat_source
C C 0.0033 0.0016 'International Tables Vol C Tables 4.2.6.8 and 6.1.1.4'
H H 0.0000 0.0000 'International Tables Vol C Tables 4.2.6.8 and 6.1.1.4'
N N 0.0061 0.0033 'International Tables Vol C Tables 4.2.6.8 and 6.1.1.4'
O O 0.0106 0.0060 'International Tables Vol C Tables 4.2.6.8 and 6.1.1.4'
F F 0.0171 0.0103 'International Tables Vol C Tables 4.2.6.8 and 6.1.1.4'

loop_
_geom_angle_atom_site_label_1
_geom_angle_atom_site_label_2
_geom_angle_atom_site_label_3
_geom_angle
C2 C1 C6 121.3(9)
C2 C1 N1 119.2(11)
C6 C1 N1 119.5(11)
C1 C2 C3 120.5(10)
C1 C2 H2 119.8
C3 C2 H2 119.8
C2 C3 C4 120.0(10)
C2 C3 H3 120.0
C4 C3 H3 120.0
N7 C4 C5 121.2(8)
N7 C4 C3 120.1(9)
C5 C4 C3 118.5(9)
C6 C5 C4 119.5(8)
C6 C5 N2 122.1(8)
C4 C5 N2 118.5(8)
C5 C6 C1 120.0(9)
C5 C6 H6 120.0
C1 C6 H6 120.0
O3 C7 N2 123.9(8)
O3 C7 C8 123.1(8)
N2 C7 C8 112.9(7)
C13 C8 C9 119.4(8)
C13 C8 C7 121.8(8)
C9 C8 C7 118.7(8)
C10 C9 C8 119.5(8)
C10 C9 H9 120.2
C8 C9 H9 120.2
C11 C10 C9 120.5(8)
C11 C10 H10 119.7
C9 C10 H10 119.7
C10 C11 C12 121.2(8)
C10 C11 H11 119.4
C12 C11 H11 119.4
C13 C12 C11 117.8(8)
C13 C12 C14 121.8(8)
C11 C12 C14 120.3(8)
C12 C13 C8 121.4(7)
C12 C13 H13 119.3
C8 C13 H13 119.3
O4 C14 N3 125.3(8)
O4 C14 C12 120.9(8)
N3 C14 C12 113.8(8)
C20 C15 N3 121.3(10)
C20 C15 C16 120.9(9)
N3 C15 C16 117.9(9)
N8 C16 C15 123.6(9)
N8 C16 C17 119.6(11)
C15 C16 C17 116.7(11)
C18 C17 C16 120.5(12)
C18 C17 H17 119.7
C16 C17 H17 119.7
C19 C18 C17 120.6(11)
C19 C18 H18 119.7
C17 C18 H18 119.7
C20 C19 C18 120.3(11)
C20 C19 N4 122.1(15)
C18 C19 N4 117.5(14)
C19 C20 C15 120.8(11)
C19 C20 H20 119.6
C15 C20 H20 119.6
N5 C21 C22 115.2(7)
N5 C21 H21A 108.5
C22 C21 H21A 108.5
N5 C21 H21B 108.5
C22 C21 H21B 108.5
H21A C21 H21B 107.5
C21 C22 C23 110.8(8)
C21 C22 H22A 109.5
C23 C22 H22A 109.5
C21 C22 H22B 109.5
C23 C22 H22B 109.5
H22A C22 H22B 108.1
C24 C23 C22 113.0(9)
C24 C23 H23A 109.0
C22 C23 H23A 109.0
C24 C23 H23B 109.0
C22 C23 H23B 109.0
H23A C23 H23B 107.8
C23 C24 H24A 109.5
C23 C24 H24B 109.5
H24A C24 H24B 109.5
C23 C24 H24C 109.5
H24A C24 H24C 109.5
H24B C24 H24C 109.5
N5 C25 C26 116.9(7)
N5 C25 H25A 108.1
C26 C25 H25A 108.1
N5 C25 H25B 108.1
C26 C25 H25B 108.1
H25A C25 H25B 107.3
C27 C26 C25 110.6(8)
C27 C26 H26A 109.5
C25 C26 H26A 109.5
C27 C26 H26B 109.5
C25 C26 H26B 109.5
H26A C26 H26B 108.1
C28 C27 C26 113.8(10)
C28 C27 H27A 108.8
C26 C27 H27A 108.8
C28 C27 H27B 108.8
C26 C27 H27B 108.8
H27A C27 H27B 107.7
C27 C28 H28A 109.5
C27 C28 H28B 109.5
H28A C28 H28B 109.5
C27 C28 H28C 109.5
H28A C28 H28C 109.5
H28B C28 H28C 109.5
N5 C29 C30 115.9(7)
N5 C29 H29A 108.3
C30 C29 H29A 108.3
N5 C29 H29B 108.3
C30 C29 H29B 108.3
H29A C29 H29B 107.4
C31 C30 C29 110.6(8)
C31 C30 H30A 109.5
C29 C30 H30A 109.5
C31 C30 H30B 109.5
C29 C30 H30B 109.5
H30A C30 H30B 108.1
C30 C31 C32 112.7(9)
C30 C31 H31A 109.1
C32 C31 H31A 109.1
C30 C31 H31B 109.1
C32 C31 H31B 109.1
H31A C31 H31B 107.8
C31 C32 H32A 109.5
C31 C32 H32B 109.5
H32A C32 H32B 109.5
C31 C32 H32C 109.5
H32A C32 H32C 109.5
H32B C32 H32C 109.5
C34 C33 N5 115.0(8)
C34 C33 H33A 108.5
N5 C33 H33A 108.5
C34 C33 H33B 108.5
N5 C33 H33B 108.5
H33A C33 H33B 107.5
C35 C34 C33 112.5(11)
C35 C34 H34A 109.1
C33 C34 H34A 109.1
C35 C34 H34B 109.1
C33 C34 H34B 109.1
H34A C34 H34B 107.8
C36 C35 C34 136.8(19)
C36 C35 H35A 102.9
C34 C35 H35A 102.9
C36 C35 H35B 102.9
C34 C35 H35B 102.9
H35A C35 H35B 105.1
C35 C36 H36A 109.5
C35 C36 H36B 109.5
H36A C36 H36B 109.5
C35 C36 H36C 109.5
H36A C36 H36C 109.5
H36B C36 H36C 109.5
C38 C37 N6 116.3(7)
C38 C37 H37A 108.2
N6 C37 H37A 108.2
C38 C37 H37B 108.2
N6 C37 H37B 108.2
H37A C37 H37B 107.4
C37 C38 C39 110.7(8)
C37 C38 H38A 109.5
C39 C38 H38A 109.5
C37 C38 H38B 109.5
C39 C38 H38B 109.5
H38A C38 H38B 108.1
C40 C39 C38 113.5(10)
C40 C39 H39A 108.9
C38 C39 H39A 108.9
C40 C39 H39B 108.9
C38 C39 H39B 108.9
H39A C39 H39B 107.7
C39 C40 H40A 109.5
C39 C40 H40B 109.5
H40A C40 H40B 109.5
C39 C40 H40C 109.5
H40A C40 H40C 109.5
H40B C40 H40C 109.5
C42 C41 N6 117.6(8)
C42 C41 H41A 107.9
N6 C41 H41A 107.9
C42 C41 H41B 107.9
N6 C41 H41B 107.9
H41A C41 H41B 107.2
C43 C42 C41 114.7(10)
C43 C42 H42A 108.6
C41 C42 H42A 108.6
C43 C42 H42B 108.6
C41 C42 H42B 108.6
H42A C42 H42B 107.6
C44 C43 C42 128.6(16)
C44 C43 H43A 105.2
C42 C43 H43A 105.2
C44 C43 H43B 105.2
C42 C43 H43B 105.2
H43A C43 H43B 105.9
C43 C44 H44A 109.5
C43 C44 H44B 109.5
H44A C44 H44B 109.5
C43 C44 H44C 109.5
H44A C44 H44C 109.5
H44B C44 H44C 109.5
N6 C45 C46 116.6(8)
N6 C45 H45A 108.2
C46 C45 H45A 108.2
N6 C45 H45B 108.2
C46 C45 H45B 108.2
H45A C45 H45B 107.3
C45 C46 C47 107.7(10)
C45 C46 H46A 110.2
C47 C46 H46A 110.2
C45 C46 H46B 110.2
C47 C46 H46B 110.2
H46A C46 H46B 108.5
C48 C47 C46 113.5(14)
C48 C47 H47A 108.9
C46 C47 H47A 108.9
C48 C47 H47B 108.9
C46 C47 H47B 108.9
H47A C47 H47B 107.7
C47 C48 H48A 109.5
C47 C48 H48B 109.5
H48A C48 H48B 109.5
C47 C48 H48C 109.5
H48A C48 H48C 109.5
H48B C48 H48C 109.5
C50 C49 N6 115.5(8)
C50 C49 H49A 108.4
N6 C49 H49A 108.4
C50 C49 H49B 108.4
N6 C49 H49B 108.4
H49A C49 H49B 107.5
C49 C50 C51 112.7(9)
C49 C50 H50A 109.1
C51 C50 H50A 109.1
C49 C50 H50B 109.1
C51 C50 H50B 109.1
H50A C50 H50B 107.8
C50 C51 C52 113.7(10)
C50 C51 H51A 108.8
C52 C51 H51A 108.8
C50 C51 H51B 108.8
C52 C51 H51B 108.8
H51A C51 H51B 107.7
C51 C52 H52A 109.5
C51 C52 H52B 109.5
H52A C52 H52B 109.5
C51 C52 H52C 109.5
H52A C52 H52C 109.5
H52B C52 H52C 109.5
O2 N1 O1 123.6(11)
O2 N1 C1 118.7(10)
O1 N1 C1 117.7(11)
C7 N2 C5 125.6(7)
C7 N2 H2A 117.2
C5 N2 H2A 117.2
C14 N3 C15 126.5(7)
C14 N3 H3A 116.8
C15 N3 H3A 116.8
O5 N4 O6 121.6(14)
O5 N4 C19 118.9(14)
O6 N4 C19 119.5(15)
C25 N5 C29 110.8(6)
C25 N5 C21 110.7(6)
C29 N5 C21 105.4(6)
C25 N5 C33 107.5(6)
C29 N5 C33 111.4(6)
C21 N5 C33 111.0(6)
C45 N6 C41 105.7(7)
C45 N6 C49 113.1(7)
C41 N6 C49 110.3(7)
C45 N6 C37 111.0(7)
C41 N6 C37 109.6(7)
C49 N6 C37 107.2(7)
C4 N7 H7A 120.0
C4 N7 H7B 120.0
H7A N7 H7B 120.0
C16 N8 H8A 120.0
C16 N8 H8B 120.0
H8A N8 H8B 120.0
H1W1 O1W H2W1 107.7
H1W2 O2W H2W2 107.7

loop_
_geom_bond_atom_site_label_1
_geom_bond_atom_site_label_2
_geom_bond_distance
C1 C2 1.344(13)
C1 C6 1.373(11)
C1 N1 1.447(13)
C2 C3 1.362(12)
C2 H2 0.9300
C3 C4 1.405(11)
C3 H3 0.9300
C4 N7 1.357(10)
C4 C5 1.401(11)
C5 C6 1.371(10)
C5 N2 1.411(9)
C6 H6 0.9300
C7 O3 1.216(9)
C7 N2 1.377(9)
C7 C8 1.499(11)
C8 C13 1.380(10)
C8 C9 1.385(10)
C9 C10 1.373(11)
C9 H9 0.9300
C10 C11 1.355(11)
C10 H10 0.9300
C11 C12 1.394(11)
C11 H11 0.9300
C12 C13 1.376(10)
C12 C14 1.486(11)
C13 H13 0.9300
C14 O4 1.228(9)
C14 N3 1.367(10)
C15 C20 1.380(11)
C15 N3 1.403(10)
C15 C16 1.408(12)
C16 N8 1.332(11)
C16 C17 1.423(13)
C17 C18 1.375(16)
C17 H17 0.9300
C18 C19 1.373(15)
C18 H18 0.9300
C19 C20 1.355(13)
C19 N4 1.426(15)
C20 H20 0.9300
C21 N5 1.519(10)
C21 C22 1.525(11)
C21 H21A 0.9700
C21 H21B 0.9700
C22 C23 1.530(12)
C22 H22A 0.9700
C22 H22B 0.9700
C23 C24 1.498(12)
C23 H23A 0.9700
C23 H23B 0.9700
C24 H24A 0.9600
C24 H24B 0.9600
C24 H24C 0.9600
C25 N5 1.506(10)
C25 C26 1.518(11)
C25 H25A 0.9700
C25 H25B 0.9700
C26 C27 1.500(12)
C26 H26A 0.9700
C26 H26B 0.9700
C27 C28 1.481(14)
C27 H27A 0.9700
C27 H27B 0.9700
C28 H28A 0.9600
C28 H28B 0.9600
C28 H28C 0.9600
C29 N5 1.513(9)
C29 C30 1.518(11)
C29 H29A 0.9700
C29 H29B 0.9700
C30 C31 1.485(11)
C30 H30A 0.9700
C30 H30B 0.9700
C31 C32 1.517(12)
C31 H31A 0.9700
C31 H31B 0.9700
C32 H32A 0.9600
C32 H32B 0.9600
C32 H32C 0.9600
C33 C34 1.506(12)
C33 N5 1.535(10)
C33 H33A 0.9700
C33 H33B 0.9700
C34 C35 1.464(18)
C34 H34A 0.9700
C34 H34B 0.9700
C35 C36 1.24(2)
C35 H35A 0.9700
C35 H35B 0.9700
C36 H36A 0.9600
C36 H36B 0.9600
C36 H36C 0.9600
C37 C38 1.492(12)
C37 N6 1.525(10)
C37 H37A 0.9700
C37 H37B 0.9700
C38 C39 1.528(12)
C38 H38A 0.9700
C38 H38B 0.9700
C39 C40 1.492(15)
C39 H39A 0.9700
C39 H39B 0.9700
C40 H40A 0.9600
C40 H40B 0.9600
C40 H40C 0.9600
C41 C42 1.493(12)
C41 N6 1.500(11)
C41 H41A 0.9700
C41 H41B 0.9700
C42 C43 1.489(17)
C42 H42A 0.9700
C42 H42B 0.9700
C43 C44 1.273(19)
C43 H43A 0.9700
C43 H43B 0.9700
C44 H44A 0.9600
C44 H44B 0.9600
C44 H44C 0.9600
C45 N6 1.488(11)
C45 C46 1.500(13)
C45 H45A 0.9700
C45 H45B 0.9700
C46 C47 1.577(15)
C46 H46A 0.9700
C46 H46B 0.9700
C47 C48 1.322(16)
C47 H47A 0.9700
C47 H47B 0.9700
C48 H48A 0.9600
C48 H48B 0.9600
C48 H48C 0.9600
C49 C50 1.490(12)
C49 N6 1.522(11)
C49 H49A 0.9700
C49 H49B 0.9700
C50 C51 1.490(13)
C50 H50A 0.9700
C50 H50B 0.9700
C51 C52 1.501(15)
C51 H51A 0.9700
C51 H51B 0.9700
C52 H52A 0.9600
C52 H52B 0.9600
C52 H52C 0.9600
N1 O2 1.215(10)
N1 O1 1.232(10)
N2 H2A 0.8600
N3 H3A 0.8600
N4 O5 1.209(15)
N4 O6 1.234(13)
N7 H7A 0.8600
N7 H7B 0.8600
N8 H8A 0.8600
N8 H8B 0.8600
O1W H1W1 0.8501
O1W H2W1 0.8500
O2W H1W2 0.8499
O2W H2W2 0.8499

loop_
_geom_hbond_atom_site_label_D
_geom_hbond_atom_site_label_H
_geom_hbond_atom_site_label_A
_geom_hbond_distance_DH
_geom_hbond_distance_HA
_geom_hbond_distance_DA
_geom_hbond_angle_DHA
O1W H2W1 F2 0.85 1.95 2.709(16) 148.2
O2W H1W2 F2 0.85 1.48 2.00(3) 115.1
